data_7720899
loop_
_publ_author_name
'Dong, Zheting'
'Chang, Ai'
'Luo, Chun-Ru'
'Sun, Xiaohan'
'Xu, Yuangang'
'Wang, Pengcheng'
'Lu, Guo-Ping'

_publ_section_title
;
 Hypergolic metal-organic frameworks and metal coordination complexes
 constructed by dicyandiamide and imidazole derivatives.
;
_journal_issue 17
_journal_name_full 'Dalton transactions (Cambridge, England : 2003)'
_journal_page_first 6976
_journal_page_last 6985
_journal_paper_doi 10.1039/d6dt00163g
_journal_volume 55
_journal_year 2026
_chemical_formula_sum 'C14 H16 Cu N10'
_chemical_formula_weight 387.910
_space_group_IT_number 2
_space_group_name_Hall '-P 1'
_space_group_name_H-M_alt 'P -1'
_symmetry_cell_setting triclinic
_symmetry_Int_Tables_number 2
_symmetry_space_group_name_Hall '-P 1'
_symmetry_space_group_name_H-M 'P -1'
_audit_creation_date 2026-04-02
_audit_creation_method
;
Olex2 1.5

(compiled 2025.07.13 svn.rb7424aed for OlexSys, GUI svn.r7311)


;
_audit_update_record 2026-04-02
_cell_angle_alpha 65.601(11)
_cell_angle_beta 75.024(13)
_cell_angle_gamma 86.834(12)
_cell_formula_units_Z 1
_cell_length_a 7.175(3)
_cell_length_b 7.476(2)
_cell_length_c 8.999(3)
_cell_volume 423.9(3)
_refine_ls_R_factor_all 0.087
_cod_data_source_file d6dt00163g2.cif
_cod_data_source_block HMOF-10
_cod_depositor_comments 'Adding full bibliography for 7720890--7720903.cif.'
_cod_original_cell_volume 423.9(2)
_cod_original_sg_symbol_Hall -P_1
_cod_database_code 7720899

loop_
_symmetry_equiv_pos_site_id
_symmetry_equiv_pos_as_xyz
1 x,y,z
2 -x,-y,-z

loop_
_atom_site_aniso_label
_atom_site_aniso_U_11
_atom_site_aniso_U_22
_atom_site_aniso_U_33
_atom_site_aniso_U_12
_atom_site_aniso_U_13
_atom_site_aniso_U_23
Cu1 0.0396(6) 0.0408(5) 0.0269(5) 0.0102(4) -0.0055(4) -0.0134(4)
N1 0.031(2) 0.044(2) 0.031(2) 0.0029(17) -0.0017(17) -0.0136(18)
N2 0.038(2) 0.049(2) 0.029(2) 0.000(2) -0.0082(18) -0.0149(18)
N3 0.052(3) 0.048(3) 0.035(2) 0.010(2) -0.003(2) -0.017(2)
N4 0.059(4) 0.050(3) 0.065(4) -0.001(3) 0.020(3) -0.025(3)
N5 0.078(4) 0.052(3) 0.057(3) -0.001(3) 0.000(3) -0.024(3)
C1 0.028(3) 0.061(3) 0.039(3) 0.004(2) -0.005(2) -0.015(3)
C2 0.032(3) 0.061(3) 0.046(3) 0.004(2) -0.016(2) -0.016(3)
C3 0.034(3) 0.040(2) 0.028(2) -0.0010(19) -0.0034(19) -0.010(2)
C4 0.034(3) 0.072(4) 0.041(3) 0.000(3) -0.002(2) -0.019(3)
C5 0.054(4) 0.076(4) 0.029(3) -0.004(3) -0.007(2) -0.017(3)
C6 0.034(3) 0.040(3) 0.033(3) 0.002(2) -0.005(2) -0.010(2)
C7 0.035(3) 0.050(3) 0.034(3) 0.006(2) -0.001(2) -0.019(2)

loop_
_atom_site_label
_atom_site_type_symbol
_atom_site_fract_x
_atom_site_fract_y
_atom_site_fract_z
_atom_site_occupancy
_atom_site_symmetry_multiplicity
_atom_site_Wyckoff_symbol
_atom_site_attached_hydrogens
_atom_site_calc_flag
_atom_site_thermal_displace_type
_atom_site_U_iso_or_equiv
_atom_site_disorder_assembly
_atom_site_disorder_group
Cu1 Cu 0.5000 0.5000 1.0000 1.000 1 e ? d Uani 0.0369(4) ? ?
N1 N 0.4663(6) 0.6246(6) 0.7638(5) 1.000 2 i ? d Uani 0.0374(9) ? ?
N2 N 0.5071(7) 0.7570(7) 0.4892(5) 1.000 2 i ? d Uani 0.0394(9) ? ?
N3 N 0.6870(8) 0.3167(7) 0.9407(6) 1.000 2 i ? d Uani 0.0466(12) ? ?
N4 N 0.8688(9) 0.0920(8) 0.8328(8) 1.000 2 i ? d Uani 0.0646(17) ? ?
N5 N 0.7794(10) -0.2564(9) 0.9307(8) 1.000 2 i ? d Uani 0.0649(16) ? ?
C1 C 0.2873(8) 0.6545(9) 0.7299(7) 1.000 2 i ? d Uani 0.0451(13) ? ?
H1 H 0.1692 0.6230 0.8108 1.000 2 i ? calc Uiso 0.05400 A -1
C2 C 0.3106(8) 0.736(1) 0.5621(7) 1.000 2 i ? d Uani 0.0474(14) A -1
H2 H 0.2132 0.7715 0.5059 1.000 2 i ? calc Uiso 0.05700 A -1
C3 C 0.5976(7) 0.6892(8) 0.6129(6) 1.000 2 i ? d Uani 0.0358(11) A -1
C4 C 0.8089(8) 0.6902(10) 0.5827(7) 1.000 2 i ? d Uani 0.0516(15) A -1
H4A H 0.8637 0.8216 0.5120 1.000 2 i ? calc Uiso 0.07700 ? ?
H4B H 0.8587 0.6050 0.5279 1.000 2 i ? calc Uiso 0.07700 ? ?
H4C H 0.8422 0.6447 0.6886 1.000 2 i ? calc Uiso 0.07700 ? ?
C5 C 0.5982(10) 0.8391(11) 0.3056(7) 1.000 2 i ? d Uani 0.0550(16) ? ?
H5A H 0.6177 0.7346 0.2684 1.000 2 i ? calc Uiso 0.08300 ? ?
H5B H 0.7205 0.9048 0.2821 1.000 2 i ? calc Uiso 0.08300 ? ?
H5C H 0.5156 0.9314 0.2469 1.000 2 i ? calc Uiso 0.08300 ? ?
C6 C 0.7687(8) 0.2037(8) 0.8964(7) 1.000 2 i ? d Uani 0.0383(11) ? ?
C7 C 0.8176(8) -0.0943(9) 0.8911(7) 1.000 2 i ? d Uani 0.0409(12) ? ?

loop_
_atom_type_symbol
_atom_type_oxidation_number
_atom_type_radius_bond
Mn ? ?
N ? ?
C ? ?
H ? ?
Cu ? ?
N ? ?
C ? ?
Fe ? ?
N ? ?
C ? ?
H ? ?
Co ? ?
N ? ?
C ? ?
H ? ?
Ni ? ?
N ? ?
C ? ?
H ? ?
C ? ?
H ? ?
Cu ? ?
N ? ?
Co ? ?
Cu ? ?
N ? ?
C ? ?
H ? ?
Cu ? ?
Ni ? ?
N ? ?
C ? ?
H ? ?
Co ? ?
Ni ? ?
N ? ?
C ? ?
H ? ?
Cu ? ?
N ? ?
C ? ?
H ? ?

loop_
_geom_angle_atom_site_label_1
_geom_angle_atom_site_label_2
_geom_angle_atom_site_label_3
_geom_angle_site_symmetry_1
_geom_angle_site_symmetry_2
_geom_angle_site_symmetry_3
_geom_angle
_geom_angle_publ_flag
N1 Cu1 N1 2_667 . . 180.00 no
N3 Cu1 N1 . . . 91.21(19) no
N3 Cu1 N1 . . 2_667 88.79(19) no
N3 Cu1 N1 2_667 . 2_667 91.21(19) no
N3 Cu1 N1 2_667 . . 88.79(19) no
N3 Cu1 N3 2_667 . . 180.0(3) no
C1 N1 Cu1 . . . 122.9(4) no
C3 N1 Cu1 . . . 130.9(4) no
C3 N1 C1 . . . 106.3(4) no
C2 N2 C5 . . . 125.0(5) no
C3 N2 C2 . . . 108.2(4) no
C3 N2 C5 . . . 126.8(5) no
C6 N3 Cu1 . . . 167.7(5) no
C6 N4 C7 . . . 120.8(5) no
N1 C1 H1 . . . 125.30 no
C2 C1 N1 . . . 109.3(5) no
C2 C1 H1 . . . 125.30 no
N2 C2 H2 . . . 126.70 no
C1 C2 N2 . . . 106.6(5) no
C1 C2 H2 . . . 126.70 no
N1 C3 C4 . . . 126.8(5) no
N2 C3 N1 . . . 109.6(5) no
N2 C3 C4 . . . 123.6(5) no
C3 C4 H4A . . . 109.50 no
C3 C4 H4B . . . 109.50 no
C3 C4 H4C . . . 109.50 no
H4A C4 H4B . . . 109.50 no
H4A C4 H4C . . . 109.50 no
H4B C4 H4C . . . 109.50 no
N2 C5 H5A . . . 109.50 no
N2 C5 H5B . . . 109.50 no
N2 C5 H5C . . . 109.50 no
H5A C5 H5B . . . 109.50 no
H5A C5 H5C . . . 109.50 no
H5B C5 H5C . . . 109.50 no
N3 C6 N4 . . . 174.2(6) no
N5 C7 N4 . . . 175.0(6) no

loop_
_geom_bond_atom_site_label_1
_geom_bond_atom_site_label_2
_geom_bond_site_symmetry_1
_geom_bond_site_symmetry_2
_geom_bond_distance
_geom_bond_publ_flag
Cu1 N1 . 2_667 2.012(4) no
Cu1 N1 . . 2.012(4) no
Cu1 N3 . 2_667 1.998(5) no
Cu1 N3 . . 1.998(5) no
N1 C1 . . 1.381(7) no
N1 C3 . . 1.346(6) no
N2 C2 . . 1.380(7) no
N2 C3 . . 1.337(7) no
N2 C5 . . 1.477(7) no
N3 C6 . . 1.148(7) no
N4 C6 . . 1.288(7) no
N4 C7 . . 1.305(8) no
N5 C7 . . 1.140(8) no
C1 H1 . . 0.9300 no
C1 C2 . . 1.342(8) no
C2 H2 . . 0.9300 no
C3 C4 . . 1.469(8) no
C4 H4A . . 0.9600 no
C4 H4B . . 0.9600 no
C4 H4C . . 0.9600 no
C5 H5A . . 0.9600 no
C5 H5B . . 0.9600 no
C5 H5C . . 0.9600 no

loop_
_geom_torsion_atom_site_label_1
_geom_torsion_atom_site_label_2
_geom_torsion_atom_site_label_3
_geom_torsion_atom_site_label_4
_geom_torsion_site_symmetry_1
_geom_torsion_site_symmetry_2
_geom_torsion_site_symmetry_3
_geom_torsion_site_symmetry_4
_geom_torsion
_geom_torsion_publ_flag
Cu1 N1 C1 C2 . . . . -178.7(4) no
Cu1 N1 C3 N2 . . . . 178.4(3) no
Cu1 N1 C3 C4 . . . . -2.3(9) no
N1 C1 C2 N2 . . . . 0.3(7) no
C1 N1 C3 N2 . . . . 0.1(6) no
C1 N1 C3 C4 . . . . 179.4(6) no
C2 N2 C3 N1 . . . . 0.1(7) no
C2 N2 C3 C4 . . . . -179.2(6) no
C3 N1 C1 C2 . . . . -0.2(7) no
C3 N2 C2 C1 . . . . -0.2(7) no
C5 N2 C2 C1 . . . . 179.3(6) no
C5 N2 C3 N1 . . . . -179.4(5) no
C5 N2 C3 C4 . . . . 1.2(9) no
